data_1513637
loop_
_publ_author_name
'Wei, Zheng'
'Han, Haixiang'
'Filatov, Alexander S.'
'Dikarev, Evgeny V.'

_publ_section_title
;
 Changing the bridging connectivity pattern within a heterometallic
 assembly: design of single-source precursors with discrete molecular
 structures
;
_journal_issue 2
_journal_name_full 'Chemical Science'
_journal_page_first 813
_journal_paper_doi 10.1039/c3sc52657g
_journal_volume 5
_journal_year 2014
_chemical_formula_moiety 'C48 H78 Co2 Li2 O12'
_chemical_formula_sum 'C48 H78 Co2 Li2 O12'
_chemical_formula_weight 978.84
_chemical_name_systematic
; 
 ? 
;
_space_group_IT_number 14
_symmetry_cell_setting monoclinic
_symmetry_Int_Tables_number 14
_symmetry_space_group_name_Hall '-P 2yn'
_symmetry_space_group_name_H-M 'P 1 21/n 1'
_atom_sites_solution_hydrogens geom
_atom_sites_solution_primary direct
_atom_sites_solution_secondary difmap
_audit_creation_method SHELXL-97
_cell_angle_alpha 90.00
_cell_angle_beta 90.183(4)
_cell_angle_gamma 90.00
_cell_formula_units_Z 2
_cell_length_a 12.815(4)
_cell_length_b 9.767(3)
_cell_length_c 21.674(7)
_cell_measurement_reflns_used 3505
_cell_measurement_temperature 100(2)
_cell_measurement_theta_max 24.52
_cell_measurement_theta_min 2.29
_cell_volume 2712.8(15)
_computing_cell_refinement 'SAINT Ver. 6.22  (Bruker-AXS, 2003)'
_computing_data_collection 'SMART Ver. 5.622 (Bruker-AXS, 2003)'
_computing_data_reduction 'SAINT Ver. 6.22'
_computing_molecular_graphics 'SHELXTL Ver. 6.14'
_computing_publication_material 'SHELXTL Ver. 6.14'
_computing_structure_refinement 'SHELXTL Ver. 6.14'
_computing_structure_solution 'SHELXTL Ver. 6.14 (Bruker-AXS, 2003)'
_diffrn_ambient_temperature 100(2)
_diffrn_measured_fraction_theta_full 1.000
_diffrn_measured_fraction_theta_max 1.000
_diffrn_measurement_device_type 'Bruker SMART APEX CCD area-detector'
_diffrn_measurement_method '0.30\% \w scans'
_diffrn_radiation_monochromator graphite
_diffrn_radiation_source 'fine-focus sealed tube'
_diffrn_radiation_type Mo-K\a
_diffrn_radiation_wavelength 0.71073
_diffrn_reflns_av_R_equivalents 0.1264
_diffrn_reflns_av_sigmaI/netI 0.1120
_diffrn_reflns_limit_h_max 15
_diffrn_reflns_limit_h_min -15
_diffrn_reflns_limit_k_max 11
_diffrn_reflns_limit_k_min -11
_diffrn_reflns_limit_l_max 25
_diffrn_reflns_limit_l_min -25
_diffrn_reflns_number 24211
_diffrn_reflns_theta_full 25.00
_diffrn_reflns_theta_max 25.00
_diffrn_reflns_theta_min 1.84
_exptl_absorpt_coefficient_mu 0.665
_exptl_absorpt_correction_T_max 0.9426
_exptl_absorpt_correction_T_min 0.9245
_exptl_absorpt_correction_type multi-scan
_exptl_absorpt_process_details
;
SADABS  (Bruker-AXS, 2003)
;
_exptl_crystal_colour pink
_exptl_crystal_density_diffrn 1.198
_exptl_crystal_density_method 'not measured'
_exptl_crystal_description block
_exptl_crystal_F_000 1044
_exptl_crystal_size_max 0.12
_exptl_crystal_size_mid 0.10
_exptl_crystal_size_min 0.09
_refine_diff_density_max 0.544
_refine_diff_density_min -0.619
_refine_diff_density_rms 0.079
_refine_ls_extinction_method none
_refine_ls_goodness_of_fit_ref 1.069
_refine_ls_hydrogen_treatment constr
_refine_ls_matrix_type full
_refine_ls_number_parameters 317
_refine_ls_number_reflns 4768
_refine_ls_number_restraints 27
_refine_ls_restrained_S_all 1.079
_refine_ls_R_factor_all 0.1173
_refine_ls_R_factor_gt 0.0657
_refine_ls_shift/su_max 0.001
_refine_ls_shift/su_mean 0.000
_refine_ls_structure_factor_coef Fsqd
_refine_ls_weighting_details 'calc w=1/[\s^2^(Fo^2^)+(0.0594P)^2^+0.0000P] where P=(Fo^2^+2Fc^2^)/3'
_refine_ls_weighting_scheme calc
_refine_ls_wR_factor_gt 0.1356
_refine_ls_wR_factor_ref 0.1522
_reflns_number_gt 2919
_reflns_number_total 4768
_reflns_threshold_expression I>2\s(I)
_cod_data_source_file c3sc52657g.txt
_cod_data_source_block LiCo(dhd)3
_cod_depositor_comments
;
The following automatic conversions were performed:

'_symmetry_cell_setting' value 'Monoclinic' changed to 'monoclinic'
according to
/usr/data/users/saulius/automatic-downloads/current/RSC/lib/dictionaries/cif_core.dic
dictionary named 'cif_core.dic' version 2.4.2 from 2011-04-26.

Automatic conversion script
Id: cif_fix_values 2281 2013-09-26 08:29:07Z andrius 
;
_cod_original_cell_volume 2713.0(14)
_cod_original_sg_symbol_Hall '-P 2yn      '
_cod_original_sg_symbol_H-M 'P 1 21/n 1  '
_cod_database_code 1513637

loop_
_symmetry_equiv_pos_as_xyz
'x, y, z'
'-x+1/2, y+1/2, -z+1/2'
'-x, -y, -z'
'x-1/2, -y-1/2, z-1/2'

loop_
_atom_site_label
_atom_site_type_symbol
_atom_site_fract_x
_atom_site_fract_y
_atom_site_fract_z
_atom_site_U_iso_or_equiv
_atom_site_adp_type
_atom_site_occupancy
_atom_site_symmetry_multiplicity
_atom_site_calc_flag
_atom_site_refinement_flags
_atom_site_disorder_assembly
_atom_site_disorder_group
Co1 Co 0.89319(4) -0.04582(6) 0.53342(3) 0.0277(2) Uani 1 1 d . . .
Li1 Li 0.9035(5) 0.0690(8) 0.4106(4) 0.0343(19) Uani 1 1 d . . .
O1 O 0.8132(2) 0.0336(3) 0.60389(13) 0.0340(8) Uani 1 1 d . . .
O2 O 0.8114(2) 0.0821(3) 0.47826(13) 0.0298(8) Uani 1 1 d . . .
O3 O 0.9742(2) -0.0820(3) 0.44923(13) 0.0275(7) Uani 1 1 d . . .
O4 O 0.8720(2) -0.0069(3) 0.33659(14) 0.0392(8) Uani 1 1 d . B .
O5 O 1.0260(2) 0.1781(3) 0.41445(13) 0.0279(7) Uani 1 1 d . . .
O6 O 1.2101(2) 0.1953(3) 0.48276(15) 0.0362(8) Uani 1 1 d . . .
C1 C 0.6538(3) 0.1439(6) 0.4330(2) 0.0447(14) Uani 1 1 d . . .
H1A H 0.6819 0.2284 0.4152 0.067 Uiso 1 1 calc R . .
H1B H 0.5804 0.1577 0.4440 0.067 Uiso 1 1 calc R . .
H1C H 0.6590 0.0697 0.4027 0.067 Uiso 1 1 calc R . .
C2 C 0.7147(3) 0.1069(4) 0.4894(2) 0.0291(11) Uani 1 1 d . . .
C3 C 0.6698(3) 0.1058(5) 0.5458(2) 0.0328(12) Uani 1 1 d . . .
H3 H 0.5974 0.1259 0.5479 0.039 Uiso 1 1 calc R . .
C4 C 0.7214(3) 0.0773(4) 0.6013(2) 0.0310(11) Uani 1 1 d . A .
C5 C 0.6687(4) 0.0998(5) 0.6625(2) 0.0408(13) Uani 1 1 d . . .
C6 C 0.7024(10) -0.0052(13) 0.7064(6) 0.065(4) Uiso 0.50 1 d PD A 1
H6A H 0.7788 -0.0081 0.7078 0.097 Uiso 0.50 1 calc PR A 1
H6B H 0.6756 -0.0946 0.6933 0.097 Uiso 0.50 1 calc PR A 1
H6C H 0.6753 0.0167 0.7474 0.097 Uiso 0.50 1 calc PR A 1
C7 C 0.5516(8) 0.0977(13) 0.6596(6) 0.046(3) Uiso 0.50 1 d PD A 1
H7A H 0.5233 0.1019 0.7015 0.069 Uiso 0.50 1 calc PR A 1
H7B H 0.5283 0.0132 0.6395 0.069 Uiso 0.50 1 calc PR A 1
H7C H 0.5269 0.1768 0.6359 0.069 Uiso 0.50 1 calc PR A 1
C8 C 0.7111(10) 0.2422(13) 0.6860(6) 0.064(4) Uiso 0.50 1 d PD A 1
H8A H 0.6949 0.2528 0.7299 0.096 Uiso 0.50 1 calc PR A 1
H8B H 0.6778 0.3161 0.6625 0.096 Uiso 0.50 1 calc PR A 1
H8C H 0.7868 0.2461 0.6801 0.096 Uiso 0.50 1 calc PR A 1
C6X C 0.6685(11) -0.0462(12) 0.6946(6) 0.062(4) Uiso 0.50 1 d PD A 2
H6X1 H 0.7395 -0.0836 0.6948 0.094 Uiso 0.50 1 calc PR A 2
H6X2 H 0.6221 -0.1079 0.6718 0.094 Uiso 0.50 1 calc PR A 2
H6X3 H 0.6439 -0.0371 0.7372 0.094 Uiso 0.50 1 calc PR A 2
C7X C 0.5583(9) 0.1539(14) 0.6585(6) 0.055(4) Uiso 0.50 1 d PD A 2
H7X1 H 0.5310 0.1679 0.7002 0.082 Uiso 0.50 1 calc PR A 2
H7X2 H 0.5144 0.0876 0.6365 0.082 Uiso 0.50 1 calc PR A 2
H7X3 H 0.5581 0.2411 0.6361 0.082 Uiso 0.50 1 calc PR A 2
C8X C 0.7334(10) 0.1871(14) 0.7010(6) 0.067(4) Uiso 0.50 1 d PD A 2
H8X1 H 0.6930 0.2180 0.7367 0.100 Uiso 0.50 1 calc PR A 2
H8X2 H 0.7563 0.2668 0.6771 0.100 Uiso 0.50 1 calc PR A 2
H8X3 H 0.7946 0.1356 0.7152 0.100 Uiso 0.50 1 calc PR A 2
C9 C 1.0290(4) -0.3135(4) 0.4544(2) 0.0396(13) Uani 1 1 d . . .
H9A H 1.0940 -0.2823 0.4738 0.059 Uiso 1 1 calc R . .
H9B H 1.0442 -0.3887 0.4259 0.059 Uiso 1 1 calc R . .
H9C H 0.9808 -0.3455 0.4863 0.059 Uiso 1 1 calc R . .
C10 C 0.9806(3) -0.1984(5) 0.4200(2) 0.0310(11) Uani 1 1 d . . .
C11 C 0.9474(3) -0.2187(5) 0.3617(2) 0.0363(12) Uani 1 1 d . B .
H11 H 0.9589 -0.3076 0.3453 0.044 Uiso 1 1 calc R . .
C12 C 0.8972(4) -0.1243(5) 0.3215(2) 0.0410(13) Uani 1 1 d . . .
C13 C 0.8727(5) -0.1671(6) 0.2555(3) 0.0682(19) Uani 1 1 d D B 1
C14 C 0.7549(8) -0.181(2) 0.2534(10) 0.071(4) Uiso 0.40 1 d PD B 1
H14A H 0.7330 -0.2081 0.2118 0.107 Uiso 0.40 1 calc PR B 1
H14B H 0.7228 -0.0932 0.2641 0.107 Uiso 0.40 1 calc PR B 1
H14C H 0.7328 -0.2510 0.2831 0.107 Uiso 0.40 1 calc PR B 1
C15 C 0.9297(11) -0.2999(12) 0.2352(7) 0.045(3) Uiso 0.40 1 d PD B 1
H15A H 0.9110 -0.3214 0.1924 0.068 Uiso 0.40 1 calc PR B 1
H15B H 0.9088 -0.3758 0.2620 0.068 Uiso 0.40 1 calc PR B 1
H15C H 1.0053 -0.2864 0.2383 0.068 Uiso 0.40 1 calc PR B 1
C16 C 0.9096(17) -0.0489(17) 0.2147(9) 0.079(5) Uiso 0.40 1 d PD B 1
H16A H 0.8957 -0.0709 0.1713 0.119 Uiso 0.40 1 calc PR B 1
H16B H 0.9846 -0.0348 0.2207 0.119 Uiso 0.40 1 calc PR B 1
H16C H 0.8720 0.0349 0.2259 0.119 Uiso 0.40 1 calc PR B 1
C14X C 0.7697(13) -0.249(2) 0.2620(11) 0.071(4) Uiso 0.30 1 d PD B 2
H14D H 0.7468 -0.2806 0.2213 0.107 Uiso 0.30 1 calc PR B 2
H14E H 0.7159 -0.1897 0.2799 0.107 Uiso 0.30 1 calc PR B 2
H14F H 0.7812 -0.3279 0.2891 0.107 Uiso 0.30 1 calc PR B 2
C15X C 0.9596(11) -0.2498(18) 0.2249(8) 0.045(3) Uiso 0.30 1 d PD B 2
H15D H 0.9389 -0.2728 0.1825 0.068 Uiso 0.30 1 calc PR B 2
H15E H 0.9716 -0.3342 0.2483 0.068 Uiso 0.30 1 calc PR B 2
H15F H 1.0238 -0.1953 0.2241 0.068 Uiso 0.30 1 calc PR B 2
C16X C 0.837(2) -0.0511(18) 0.2157(10) 0.079(5) Uiso 0.30 1 d PD B 2
H16D H 0.8228 -0.0849 0.1739 0.119 Uiso 0.30 1 calc PR B 2
H16E H 0.8913 0.0193 0.2141 0.119 Uiso 0.30 1 calc PR B 2
H16F H 0.7729 -0.0116 0.2329 0.119 Uiso 0.30 1 calc PR B 2
C14Y C 0.7664(14) -0.123(3) 0.2355(13) 0.092(9) Uiso 0.30 1 d PD B 3
H14G H 0.7543 -0.1516 0.1927 0.138 Uiso 0.30 1 calc PR B 3
H14H H 0.7613 -0.0228 0.2382 0.138 Uiso 0.30 1 calc PR B 3
H14I H 0.7139 -0.1645 0.2623 0.138 Uiso 0.30 1 calc PR B 3
C15Y C 0.8747(17) -0.3289(13) 0.2483(10) 0.064(6) Uiso 0.30 1 d PD B 3
H15G H 0.9440 -0.3635 0.2596 0.096 Uiso 0.30 1 calc PR B 3
H15H H 0.8592 -0.3535 0.2054 0.096 Uiso 0.30 1 calc PR B 3
H15I H 0.8223 -0.3697 0.2755 0.096 Uiso 0.30 1 calc PR B 3
C16Y C 0.944(2) -0.090(3) 0.2131(13) 0.116(13) Uiso 0.30 1 d PD B 3
H16G H 1.0169 -0.1124 0.2231 0.173 Uiso 0.30 1 calc PR B 3
H16H H 0.9331 0.0086 0.2183 0.173 Uiso 0.30 1 calc PR B 3
H16I H 0.9294 -0.1158 0.1703 0.173 Uiso 0.30 1 calc PR B 3
C17 C 0.9946(4) 0.3500(5) 0.3420(2) 0.0417(13) Uani 1 1 d . . .
H17A H 0.9737 0.2811 0.3115 0.063 Uiso 1 1 calc R . .
H17B H 1.0322 0.4242 0.3214 0.063 Uiso 1 1 calc R . .
H17C H 0.9324 0.3870 0.3622 0.063 Uiso 1 1 calc R . .
C18 C 1.0637(3) 0.2856(5) 0.3891(2) 0.0321(11) Uani 1 1 d . . .
C19 C 1.1578(3) 0.3441(5) 0.4038(2) 0.0363(12) Uani 1 1 d . . .
H19 H 1.1794 0.4209 0.3802 0.044 Uiso 1 1 calc R . .
C20 C 1.2251(3) 0.2990(5) 0.4514(2) 0.0343(12) Uani 1 1 d . C .
C21 C 1.3207(4) 0.3856(5) 0.4678(3) 0.0498(15) Uani 1 1 d . . .
C22 C 1.3948(6) 0.3860(9) 0.4106(4) 0.063(2) Uani 0.656(5) 1 d PD C 1
H22A H 1.4547 0.4455 0.4188 0.094 Uiso 0.656(5) 1 calc PR C 1
H22B H 1.3567 0.4200 0.3744 0.094 Uiso 0.656(5) 1 calc PR C 1
H22C H 1.4192 0.2926 0.4026 0.094 Uiso 0.656(5) 1 calc PR C 1
C23 C 1.2958(6) 0.5173(8) 0.4891(5) 0.059(2) Uani 0.656(5) 1 d PD C 1
H23A H 1.2544 0.5101 0.5269 0.088 Uiso 0.656(5) 1 calc PR C 1
H23B H 1.2554 0.5659 0.4575 0.088 Uiso 0.656(5) 1 calc PR C 1
H23C H 1.3602 0.5680 0.4978 0.088 Uiso 0.656(5) 1 calc PR C 1
C24 C 1.3864(6) 0.3045(9) 0.5191(4) 0.054(2) Uani 0.656(5) 1 d PD C 1
H24A H 1.4024 0.2122 0.5041 0.081 Uiso 0.656(5) 1 calc PR C 1
H24B H 1.3455 0.2981 0.5571 0.081 Uiso 0.656(5) 1 calc PR C 1
H24C H 1.4517 0.3536 0.5275 0.081 Uiso 0.656(5) 1 calc PR C 1
C22X C 1.2853(12) 0.4536(19) 0.5302(9) 0.063(2) Uani 0.344(5) 1 d PD C 2
H22D H 1.2783 0.3828 0.5620 0.094 Uiso 0.344(5) 1 calc PR C 2
H22E H 1.2180 0.4993 0.5241 0.094 Uiso 0.344(5) 1 calc PR C 2
H22F H 1.3375 0.5209 0.5433 0.094 Uiso 0.344(5) 1 calc PR C 2
C23X C 1.4027(12) 0.3039(15) 0.4704(10) 0.059(2) Uani 0.344(5) 1 d PD C 2
H23D H 1.4644 0.3569 0.4825 0.088 Uiso 0.344(5) 1 calc PR C 2
H23E H 1.4143 0.2626 0.4298 0.088 Uiso 0.344(5) 1 calc PR C 2
H23F H 1.3902 0.2316 0.5008 0.088 Uiso 0.344(5) 1 calc PR C 2
C24X C 1.3308(11) 0.5156(15) 0.4221(8) 0.054(2) Uani 0.344(5) 1 d PD C 2
H24D H 1.3842 0.5784 0.4381 0.081 Uiso 0.344(5) 1 calc PR C 2
H24E H 1.2636 0.5632 0.4198 0.081 Uiso 0.344(5) 1 calc PR C 2
H24F H 1.3508 0.4841 0.3809 0.081 Uiso 0.344(5) 1 calc PR C 2

loop_
_atom_site_aniso_label
_atom_site_aniso_U_11
_atom_site_aniso_U_22
_atom_site_aniso_U_33
_atom_site_aniso_U_23
_atom_site_aniso_U_13
_atom_site_aniso_U_12
Co1 0.0223(3) 0.0297(4) 0.0311(4) -0.0002(3) -0.0091(2) 0.0005(3)
Li1 0.027(4) 0.039(5) 0.037(5) 0.001(4) -0.008(3) 0.000(3)
O1 0.0280(17) 0.0419(19) 0.032(2) 0.0023(16) -0.0073(14) 0.0025(15)
O2 0.0218(16) 0.0343(19) 0.033(2) 0.0009(15) -0.0057(13) 0.0016(13)
O3 0.0248(16) 0.0233(18) 0.0344(19) -0.0037(14) -0.0071(13) -0.0006(13)
O4 0.0386(19) 0.044(2) 0.035(2) -0.0072(16) -0.0148(15) 0.0073(16)
O5 0.0251(16) 0.0265(17) 0.0321(19) 0.0027(15) -0.0086(13) -0.0058(13)
O6 0.0282(17) 0.034(2) 0.046(2) 0.0007(17) -0.0105(15) -0.0035(14)
C1 0.031(3) 0.069(4) 0.034(3) 0.001(3) -0.013(2) 0.011(3)
C2 0.026(3) 0.025(3) 0.036(3) -0.003(2) -0.012(2) -0.002(2)
C3 0.025(2) 0.041(3) 0.032(3) -0.002(2) -0.007(2) 0.009(2)
C4 0.027(3) 0.033(3) 0.033(3) 0.002(2) 0.000(2) 0.003(2)
C5 0.032(3) 0.054(3) 0.036(3) -0.002(3) -0.004(2) 0.008(2)
C9 0.043(3) 0.029(3) 0.047(3) -0.005(2) -0.014(2) 0.005(2)
C10 0.024(2) 0.029(3) 0.040(3) -0.008(2) -0.004(2) -0.004(2)
C11 0.036(3) 0.038(3) 0.035(3) -0.014(2) -0.013(2) 0.001(2)
C12 0.033(3) 0.048(3) 0.042(3) -0.009(3) -0.014(2) 0.003(3)
C13 0.078(4) 0.066(4) 0.060(4) -0.029(3) -0.036(3) 0.033(3)
C17 0.044(3) 0.038(3) 0.043(3) 0.008(3) -0.007(2) 0.001(2)
C18 0.033(3) 0.037(3) 0.027(3) -0.004(2) -0.001(2) 0.002(2)
C19 0.032(3) 0.031(3) 0.046(3) 0.003(2) -0.001(2) -0.006(2)
C20 0.022(2) 0.032(3) 0.049(3) -0.009(3) -0.001(2) -0.003(2)
C21 0.036(3) 0.042(3) 0.072(4) 0.002(3) -0.015(3) -0.012(3)
C22 0.035(4) 0.065(6) 0.089(7) 0.005(5) -0.009(4) -0.017(4)
C23 0.041(5) 0.031(5) 0.104(8) -0.014(5) -0.025(5) -0.003(3)
C24 0.040(4) 0.056(5) 0.067(6) -0.006(5) -0.028(4) -0.008(4)
C22X 0.035(4) 0.065(6) 0.089(7) 0.005(5) -0.009(4) -0.017(4)
C23X 0.041(5) 0.031(5) 0.104(8) -0.014(5) -0.025(5) -0.003(3)
C24X 0.040(4) 0.056(5) 0.067(6) -0.006(5) -0.028(4) -0.008(4)

loop_
_atom_type_symbol
_atom_type_description
_atom_type_scat_dispersion_real
_atom_type_scat_dispersion_imag
_atom_type_scat_source
C C 0.0033 0.0016 'International Tables Vol C Tables 4.2.6.8 and 6.1.1.4'
H H 0.0000 0.0000 'International Tables Vol C Tables 4.2.6.8 and 6.1.1.4'
Co Co 0.3494 0.9721 'International Tables Vol C Tables 4.2.6.8 and 6.1.1.4'
Li Li -0.0003 0.0001 'International Tables Vol C Tables 4.2.6.8 and 6.1.1.4'
O O 0.0106 0.0060 'International Tables Vol C Tables 4.2.6.8 and 6.1.1.4'

loop_
_geom_angle_atom_site_label_1
_geom_angle_atom_site_label_2
_geom_angle_atom_site_label_3
_geom_angle
_geom_angle_site_symmetry_1
_geom_angle_site_symmetry_3
O1 Co1 O6 94.38(12) . 3_756
O1 Co1 O5 94.86(12) . 3_756
O6 Co1 O5 88.21(12) 3_756 3_756
O1 Co1 O2 86.90(12) . .
O6 Co1 O2 90.33(12) 3_756 .
O5 Co1 O2 177.79(12) 3_756 .
O1 Co1 O3 166.10(11) . .
O6 Co1 O3 93.03(12) 3_756 .
O5 Co1 O3 97.10(11) 3_756 .
O2 Co1 O3 81.32(11) . .
O1 Co1 O3 92.76(12) . 3_756
O6 Co1 O3 168.69(11) 3_756 3_756
O5 Co1 O3 82.45(11) 3_756 3_756
O2 Co1 O3 98.81(11) . 3_756
O3 Co1 O3 81.86(12) . 3_756
O1 Co1 Li1 100.04(18) . 3_756
O6 Co1 Li1 127.87(18) 3_756 3_756
O5 Co1 Li1 41.08(17) 3_756 3_756
O2 Co1 Li1 139.90(17) . 3_756
O3 Co1 Li1 84.54(17) . 3_756
O3 Co1 Li1 41.86(17) 3_756 3_756
O4 Li1 O2 125.3(4) . .
O4 Li1 O5 116.7(4) . .
O2 Li1 O5 116.5(4) . .
O4 Li1 O3 100.1(4) . .
O2 Li1 O3 90.5(3) . .
O5 Li1 O3 91.3(3) . .
O4 Li1 Co1 122.6(3) . 3_756
O2 Li1 Co1 104.2(3) . 3_756
O5 Li1 Co1 43.85(17) . 3_756
O3 Li1 Co1 48.03(17) . 3_756
C4 O1 Co1 125.6(3) . .
C2 O2 Li1 139.7(4) . .
C2 O2 Co1 120.2(3) . .
Li1 O2 Co1 95.4(3) . .
C10 O3 Li1 119.2(4) . .
C10 O3 Co1 126.3(3) . .
Li1 O3 Co1 90.9(3) . .
C10 O3 Co1 122.8(2) . 3_756
Li1 O3 Co1 90.1(2) . 3_756
Co1 O3 Co1 98.14(12) . 3_756
C12 O4 Li1 123.8(4) . .
C18 O5 Li1 139.0(4) . .
C18 O5 Co1 125.2(3) . 3_756
Li1 O5 Co1 95.1(3) . 3_756
C20 O6 Co1 127.3(3) . 3_756
C2 C1 H1A 109.5 . .
C2 C1 H1B 109.5 . .
H1A C1 H1B 109.5 . .
C2 C1 H1C 109.5 . .
H1A C1 H1C 109.5 . .
H1B C1 H1C 109.5 . .
O2 C2 C3 125.6(4) . .
O2 C2 C1 113.1(4) . .
C3 C2 C1 121.3(4) . .
C2 C3 C4 125.2(4) . .
C2 C3 H3 117.4 . .
C4 C3 H3 117.4 . .
O1 C4 C3 123.2(4) . .
O1 C4 C5 115.7(4) . .
C3 C4 C5 121.1(4) . .
C6 C5 C7 108.1(8) . .
C6 C5 C4 109.8(6) . .
C7 C5 C4 114.3(6) . .
C6 C5 C7X 123.8(8) . .
C4 C5 C7X 115.0(6) . .
C6 C5 C8 107.9(8) . .
C7 C5 C8 111.6(7) . .
C4 C5 C8 104.9(6) . .
C4 C5 C6X 104.9(6) . .
C7X C5 C6X 109.6(8) . .
C8 C5 C6X 130.7(8) . .
C5 C6 H6A 109.5 . .
C5 C6 H6B 109.5 . .
C5 C6 H6C 109.5 . .
C5 C7 H7A 109.5 . .
C5 C7 H7B 109.5 . .
C5 C7 H7C 109.5 . .
C5 C8 H8A 109.5 . .
C5 C8 H8B 109.5 . .
C5 C8 H8C 109.5 . .
C5 C6X H6X1 109.5 . .
C5 C6X H6X2 109.5 . .
H6X1 C6X H6X2 109.5 . .
C5 C6X H6X3 109.5 . .
H6X1 C6X H6X3 109.5 . .
H6X2 C6X H6X3 109.5 . .
C5 C7X H7X1 109.5 . .
C5 C7X H7X2 109.5 . .
H7X1 C7X H7X2 109.5 . .
C5 C7X H7X3 109.5 . .
H7X1 C7X H7X3 109.5 . .
H7X2 C7X H7X3 109.5 . .
C5 C8X H8X1 109.5 . .
C5 C8X H8X2 109.5 . .
H8X1 C8X H8X2 109.5 . .
C5 C8X H8X3 109.5 . .
H8X1 C8X H8X3 109.5 . .
H8X2 C8X H8X3 109.5 . .
C10 C9 H9A 109.5 . .
C10 C9 H9B 109.5 . .
H9A C9 H9B 109.5 . .
C10 C9 H9C 109.5 . .
H9A C9 H9C 109.5 . .
H9B C9 H9C 109.5 . .
O3 C10 C11 124.3(4) . .
O3 C10 C9 116.3(4) . .
C11 C10 C9 119.4(4) . .
C10 C11 C12 128.4(5) . .
C10 C11 H11 115.8 . .
C12 C11 H11 115.8 . .
O4 C12 C11 123.9(5) . .
O4 C12 C13 116.7(4) . .
C11 C12 C13 119.3(5) . .
C14 C13 C12 104.8(9) . .
C14 C13 C16 111.1(12) . .
C12 C13 C16 105.9(9) . .
C14 C13 C15 112.7(10) . .
C12 C13 C15 113.6(7) . .
C16 C13 C15 108.6(11) . .
C13 C14 H14A 109.5 . .
C13 C14 H14B 109.5 . .
H14A C14 H14B 109.5 . .
C13 C14 H14C 109.5 . .
H14A C14 H14C 109.5 . .
H14B C14 H14C 109.5 . .
C13 C15 H15A 109.5 . .
C13 C15 H15B 109.5 . .
H15A C15 H15B 109.5 . .
C13 C15 H15C 109.5 . .
H15A C15 H15C 109.5 . .
H15B C15 H15C 109.5 . .
C13 C16 H16A 109.5 . .
C13 C16 H16B 109.5 . .
H16A C16 H16B 109.5 . .
C13 C16 H16C 109.5 . .
H16A C16 H16C 109.5 . .
H16B C16 H16C 109.5 . .
H14D C14X H14E 109.5 . .
H14D C14X H14F 109.5 . .
H14E C14X H14F 109.5 . .
H15D C15X H15E 109.5 . .
H15D C15X H15F 109.5 . .
H15E C15X H15F 109.5 . .
H16D C16X H16E 109.5 . .
H16D C16X H16F 109.5 . .
H16E C16X H16F 109.5 . .
H14G C14Y H14H 109.5 . .
H14G C14Y H14I 109.5 . .
H14H C14Y H14I 109.5 . .
H15G C15Y H15H 109.5 . .
H15G C15Y H15I 109.5 . .
H15H C15Y H15I 109.5 . .
H16G C16Y H16H 109.5 . .
H16G C16Y H16I 109.5 . .
H16H C16Y H16I 109.5 . .
C18 C17 H17A 109.5 . .
C18 C17 H17B 109.5 . .
H17A C17 H17B 109.5 . .
C18 C17 H17C 109.5 . .
H17A C17 H17C 109.5 . .
H17B C17 H17C 109.5 . .
O5 C18 C19 125.1(4) . .
O5 C18 C17 114.6(4) . .
C19 C18 C17 120.3(4) . .
C18 C19 C20 125.1(4) . .
C18 C19 H19 117.5 . .
C20 C19 H19 117.5 . .
O6 C20 C19 124.1(4) . .
O6 C20 C21 116.9(4) . .
C19 C20 C21 118.9(4) . .
C23X C21 C23 136.2(9) . .
C23X C21 C20 108.2(8) . .
C23 C21 C20 113.6(5) . .
C23 C21 C22 113.5(7) . .
C20 C21 C22 107.8(5) . .
C23X C21 C22X 116.7(11) . .
C20 C21 C22X 101.5(7) . .
C22 C21 C22X 149.0(8) . .
C23 C21 C24 110.1(6) . .
C20 C21 C24 107.8(5) . .
C22 C21 C24 103.5(5) . .
C22X C21 C24 76.4(8) . .
C23 C21 C24X 60.0(7) . .
C20 C21 C24X 111.0(6) . .
C22X C21 C24X 102.6(9) . .
C24 C21 C24X 140.4(6) . .
C21 C22 H22A 109.5 . .
C21 C22 H22B 109.5 . .
C21 C22 H22C 109.5 . .
C21 C23 H23A 109.5 . .
C21 C23 H23B 109.5 . .
C21 C23 H23C 109.5 . .
C21 C24 H24A 109.5 . .
C21 C24 H24B 109.5 . .
C21 C24 H24C 109.5 . .
C21 C22X H22D 109.5 . .
C21 C22X H22E 109.5 . .
H22D C22X H22E 109.5 . .
C21 C22X H22F 109.5 . .
H22D C22X H22F 109.5 . .
H22E C22X H22F 109.5 . .
C21 C23X H23D 109.5 . .
C21 C23X H23E 109.5 . .
H23D C23X H23E 109.5 . .
C21 C23X H23F 109.5 . .
H23D C23X H23F 109.5 . .
H23E C23X H23F 109.5 . .
C21 C24X H24D 109.5 . .
C21 C24X H24E 109.5 . .
H24D C24X H24E 109.5 . .
C21 C24X H24F 109.5 . .
H24D C24X H24F 109.5 . .
H24E C24X H24F 109.5 . .

loop_
_geom_bond_atom_site_label_1
_geom_bond_atom_site_label_2
_geom_bond_distance
_geom_bond_site_symmetry_2
Co1 O1 1.999(3) .
Co1 O6 2.001(3) 3_756
Co1 O5 2.002(3) 3_756
Co1 O2 2.020(3) .
Co1 O3 2.132(3) .
Co1 O3 2.141(3) 3_756
Co1 Li1 2.879(7) 3_756
Li1 O4 1.812(8) .
Li1 O2 1.889(8) .
Li1 O5 1.899(8) .
Li1 O3 1.921(8) .
Li1 Co1 2.879(7) 3_756
O1 C4 1.253(5) .
O2 C2 1.287(5) .
O3 C10 1.305(5) .
O3 Co1 2.141(3) 3_756
O4 C12 1.236(5) .
O5 C18 1.280(5) .
O5 Co1 2.002(3) 3_756
O6 C20 1.235(5) .
O6 Co1 2.001(3) 3_756
C1 C2 1.494(6) .
C1 H1A 0.9800 .
C1 H1B 0.9800 .
C1 H1C 0.9800 .
C2 C3 1.353(6) .
C3 C4 1.398(6) .
C3 H3 0.9500 .
C4 C5 1.506(6) .
C5 C8X 1.452(12) .
C5 C6 1.463(13) .
C5 C7 1.502(11) .
C5 C7X 1.513(12) .
C5 C8 1.577(13) .
C5 C6X 1.587(13) .
C6 H6A 0.9800 .
C6 H6B 0.9800 .
C6 H6C 0.9800 .
C7 H7A 0.9800 .
C7 H7B 0.9800 .
C7 H7C 0.9800 .
C8 H8A 0.9800 .
C8 H8B 0.9800 .
C8 H8C 0.9800 .
C6X H6X1 0.9800 .
C6X H6X2 0.9800 .
C6X H6X3 0.9800 .
C7X H7X1 0.9800 .
C7X H7X2 0.9800 .
C7X H7X3 0.9800 .
C8X H8X1 0.9800 .
C8X H8X2 0.9800 .
C8X H8X3 0.9800 .
C9 C10 1.484(6) .
C9 H9A 0.9800 .
C9 H9B 0.9800 .
C9 H9C 0.9800 .
C10 C11 1.347(6) .
C11 C12 1.420(6) .
C11 H11 0.9500 .
C12 C13 1.522(7) .
C13 C14 1.516(10) .
C13 C16 1.531(11) .
C13 C15 1.554(9) .
C14 H14A 0.9800 .
C14 H14B 0.9800 .
C14 H14C 0.9800 .
C15 H15A 0.9800 .
C15 H15B 0.9800 .
C15 H15C 0.9800 .
C16 H16A 0.9800 .
C16 H16B 0.9800 .
C16 H16C 0.9800 .
C14X H14D 0.9800 .
C14X H14E 0.9800 .
C14X H14F 0.9800 .
C15X H15D 0.9800 .
C15X H15E 0.9800 .
C15X H15F 0.9800 .
C16X H16D 0.9800 .
C16X H16E 0.9800 .
C16X H16F 0.9800 .
C14Y H14G 0.9800 .
C14Y H14H 0.9800 .
C14Y H14I 0.9800 .
C15Y H15G 0.9800 .
C15Y H15H 0.9800 .
C15Y H15I 0.9800 .
C16Y H16G 0.9800 .
C16Y H16H 0.9800 .
C16Y H16I 0.9800 .
C17 C18 1.489(6) .
C17 H17A 0.9800 .
C17 H17B 0.9800 .
C17 H17C 0.9800 .
C18 C19 1.370(6) .
C19 C20 1.413(6) .
C19 H19 0.9500 .
C20 C21 1.530(6) .
C21 C23X 1.320(15) .
C21 C23 1.405(9) .
C21 C22 1.564(10) .
C21 C22X 1.575(17) .
C21 C24 1.603(9) .
C21 C24X 1.615(16) .
C22 H22A 0.9800 .
C22 H22B 0.9800 .
C22 H22C 0.9800 .
C23 H23A 0.9800 .
C23 H23B 0.9800 .
C23 H23C 0.9800 .
C24 H24A 0.9800 .
C24 H24B 0.9800 .
C24 H24C 0.9800 .
C22X H22D 0.9800 .
C22X H22E 0.9800 .
C22X H22F 0.9800 .
C23X H23D 0.9800 .
C23X H23E 0.9800 .
C23X H23F 0.9800 .
C24X H24D 0.9800 .
C24X H24E 0.9800 .
C24X H24F 0.9800 .
